data_7011707
loop_
_publ_author_name
'Wolfdieter A. Schenk'
'Birgit Vedder'
'Matthias Kl\"uglein'
'Damien Moigno'
'Wolfgang Kiefer'

_publ_section_title
;
 Synthesis, structure, DFT calculations, and full vibrational analysis
 of the prototypical thioformaldehyde complex
 mer-[W(CO)3(Me2PC2H4PMe2)(\h2-SCH2)]
;
_journal_issue 16
_journal_name_full 'J. Chem. Soc., Dalton Trans.'
_journal_page_first 3123
_journal_page_last 3128
_journal_paper_doi 10.1039/b203195g
_journal_year 2002
_chemical_formula_sum 'C10 H18 O3 P2 S W'
_chemical_formula_weight 464.09
_chemical_melting_point 74
_chemical_name_systematic
; 
[Tricarbonyl-bis(dimethylphosphino)ethane-thioformaldehyde-tungsten] 
;
_space_group_IT_number 14
_symmetry_cell_setting monoclinic
_symmetry_space_group_name_Hall '-P 2yn'
_symmetry_space_group_name_H-M 'P 1 21/n 1'
_atom_sites_solution_hydrogens geom
_atom_sites_solution_primary direct
_atom_sites_solution_secondary difmap
_audit_creation_method SHELXL-97
_cell_angle_alpha 90.00
_cell_angle_beta 90.4830(10)
_cell_angle_gamma 90.00
_cell_formula_units_Z 4
_cell_length_a 9.1843(5)
_cell_length_b 12.4238(7)
_cell_length_c 13.6206(7)
_cell_measurement_reflns_used 6336
_cell_measurement_temperature 130(2)
_cell_measurement_theta_max 27.082
_cell_measurement_theta_min 2.685
_cell_volume 1554.11(15)
_computing_cell_refinement 'Smart 5.620'
_computing_data_collection 'Smart 5.622'
_computing_data_reduction 'Saint Plus'
_computing_publication_material shelxl-97
_computing_structure_refinement 'SHELXL-97 (Sheldrick, 1997)'
_computing_structure_solution 'SHELXS-97 (Sheldrick, 1990)'
_diffrn_ambient_temperature 130(2)
_diffrn_measured_fraction_theta_full 0.994
_diffrn_measured_fraction_theta_max 0.994
_diffrn_measurement_device_type 'Bruker SMART Apex with D8-Goniometer'
_diffrn_measurement_method 'omega scans'
_diffrn_radiation_monochromator graphite
_diffrn_radiation_source 'fine-focus sealed tube'
_diffrn_radiation_type MoK\a
_diffrn_radiation_wavelength 0.71073
_diffrn_reflns_av_R_equivalents 0.0295
_diffrn_reflns_av_sigmaI/netI 0.0161
_diffrn_reflns_limit_h_max 11
_diffrn_reflns_limit_h_min -11
_diffrn_reflns_limit_k_max 15
_diffrn_reflns_limit_k_min 0
_diffrn_reflns_limit_l_max 17
_diffrn_reflns_limit_l_min 0
_diffrn_reflns_number 25623
_diffrn_reflns_theta_full 27.11
_diffrn_reflns_theta_max 27.11
_diffrn_reflns_theta_min 2.22
_diffrn_standards_decay_% 0
_diffrn_standards_interval_count 0.2
_diffrn_standards_interval_time 5
_diffrn_standards_number 0
_exptl_absorpt_coefficient_mu 7.767
_exptl_absorpt_correction_T_max 0.5106
_exptl_absorpt_correction_T_min 0.5106
_exptl_absorpt_correction_type empirical
_exptl_absorpt_process_details empirical
_exptl_crystal_colour orange
_exptl_crystal_density_diffrn 1.984
_exptl_crystal_density_method 'not measured'
_exptl_crystal_description prism
_exptl_crystal_F_000 888
_exptl_crystal_size_max 0.10
_exptl_crystal_size_mid 0.10
_exptl_crystal_size_min 0.10
_refine_diff_density_max 1.304
_refine_diff_density_min -0.431
_refine_diff_density_rms 0.117
_refine_ls_extinction_method none
_refine_ls_goodness_of_fit_ref 1.135
_refine_ls_hydrogen_treatment mixed
_refine_ls_matrix_type full
_refine_ls_number_parameters 166
_refine_ls_number_reflns 3414
_refine_ls_number_restraints 0
_refine_ls_restrained_S_all 1.135
_refine_ls_R_factor_all 0.0205
_refine_ls_R_factor_gt 0.0189
_refine_ls_shift/su_max 0.001
_refine_ls_shift/su_mean 0.000
_refine_ls_structure_factor_coef Fsqd
_refine_ls_weighting_details 'calc w=1/[\s^2^(Fo^2^)+(0.0222P)^2^+1.5144P] where P=(Fo^2^+2Fc^2^)/3'
_refine_ls_weighting_scheme calc
_refine_ls_wR_factor_gt 0.0444
_refine_ls_wR_factor_ref 0.0449
_reflns_number_gt 3257
_reflns_number_total 3414
_reflns_threshold_expression >2sigma(I)
_cod_data_source_file b203195g.txt
_cod_data_source_block biwo2b
_cod_original_sg_symbol_H-M P21/n
_cod_database_code 7011707

loop_
_symmetry_equiv_pos_as_xyz
'x, y, z'
'-x+1/2, y+1/2, -z+1/2'
'-x, -y, -z'
'x-1/2, -y-1/2, z-1/2'

loop_
_atom_site_label
_atom_site_type_symbol
_atom_site_fract_x
_atom_site_fract_y
_atom_site_fract_z
_atom_site_U_iso_or_equiv
_atom_site_adp_type
_atom_site_occupancy
_atom_site_symmetry_multiplicity
_atom_site_calc_flag
_atom_site_refinement_flags
_atom_site_disorder_assembly
_atom_site_disorder_group
W1 W 0.017325(12) 0.676190(8) 0.269575(8) 0.01491(5) Uani 1 1 d . . .
S1 S 0.21050(9) 0.59371(6) 0.16630(6) 0.02334(16) Uani 1 1 d . . .
P1 P -0.10754(8) 0.76788(6) 0.40615(6) 0.01656(15) Uani 1 1 d . . .
P2 P 0.22894(8) 0.73197(6) 0.37431(6) 0.01700(15) Uani 1 1 d . . .
O1 O -0.0126(3) 0.45555(18) 0.38484(19) 0.0338(6) Uani 1 1 d . . .
O2 O -0.3149(3) 0.6549(2) 0.20961(19) 0.0351(6) Uani 1 1 d . . .
O3 O 0.0388(3) 0.90414(18) 0.16460(19) 0.0347(6) Uani 1 1 d . . .
C1 C 0.0318(3) 0.5888(3) 0.1219(2) 0.0204(6) Uani 1 1 d . . .
C2 C 0.1688(3) 0.8353(2) 0.4610(2) 0.0205(6) Uani 1 1 d . . .
H2A H 0.2421 0.8437 0.5142 0.025 Uiso 1 1 calc R . .
H2B H 0.1588 0.9052 0.4267 0.025 Uiso 1 1 calc R . .
C3 C 0.0223(3) 0.8024(2) 0.5047(2) 0.0197(6) Uani 1 1 d . . .
H3A H -0.0170 0.8625 0.5442 0.024 Uiso 1 1 calc R . .
H3B H 0.0361 0.7396 0.5485 0.024 Uiso 1 1 calc R . .
C4 C -0.1952(4) 0.8963(2) 0.3782(3) 0.0267(7) Uani 1 1 d . . .
H4A H -0.2404 0.9249 0.4376 0.040 Uiso 1 1 calc R . .
H4B H -0.2699 0.8855 0.3274 0.040 Uiso 1 1 calc R . .
H4C H -0.1222 0.9474 0.3545 0.040 Uiso 1 1 calc R . .
C5 C -0.2500(3) 0.6945(3) 0.4701(3) 0.0246(7) Uani 1 1 d . . .
H5A H -0.2103 0.6269 0.4960 0.037 Uiso 1 1 calc R . .
H5B H -0.3301 0.6787 0.4243 0.037 Uiso 1 1 calc R . .
H5C H -0.2864 0.7383 0.5244 0.037 Uiso 1 1 calc R . .
C6 C 0.3119(4) 0.6292(3) 0.4521(3) 0.0278(7) Uani 1 1 d . . .
H6A H 0.3503 0.5712 0.4110 0.042 Uiso 1 1 calc R . .
H6B H 0.2386 0.5999 0.4966 0.042 Uiso 1 1 calc R . .
H6C H 0.3915 0.6612 0.4906 0.042 Uiso 1 1 calc R . .
C7 C 0.3838(3) 0.7940(3) 0.3143(3) 0.0254(7) Uani 1 1 d . . .
H7A H 0.4555 0.8164 0.3639 0.038 Uiso 1 1 calc R . .
H7B H 0.3510 0.8571 0.2770 0.038 Uiso 1 1 calc R . .
H7C H 0.4285 0.7421 0.2695 0.038 Uiso 1 1 calc R . .
C11 C 0.0010(3) 0.5356(2) 0.3419(2) 0.0207(6) Uani 1 1 d . . .
C12 C -0.1938(3) 0.6621(2) 0.2284(2) 0.0218(6) Uani 1 1 d . . .
C13 C 0.0345(4) 0.8203(2) 0.2003(2) 0.0217(7) Uani 1 1 d . . .
H1A H 0.011(4) 0.633(3) 0.070(3) 0.024(9) Uiso 1 1 d . . .
H1B H -0.006(4) 0.531(3) 0.118(3) 0.028(10) Uiso 1 1 d . . .

loop_
_atom_site_aniso_label
_atom_site_aniso_U_11
_atom_site_aniso_U_22
_atom_site_aniso_U_33
_atom_site_aniso_U_23
_atom_site_aniso_U_13
_atom_site_aniso_U_12
W1 0.01490(7) 0.01497(7) 0.01489(7) -0.00001(4) 0.00228(5) -0.00012(4)
S1 0.0220(4) 0.0248(4) 0.0233(4) -0.0021(3) 0.0049(3) 0.0009(3)
P1 0.0153(4) 0.0170(3) 0.0175(4) -0.0005(3) 0.0026(3) 0.0012(3)
P2 0.0147(4) 0.0174(3) 0.0189(4) 0.0000(3) 0.0020(3) -0.0004(3)
O1 0.0447(15) 0.0209(11) 0.0359(14) 0.0069(10) 0.0102(12) -0.0011(10)
O2 0.0228(14) 0.0507(15) 0.0318(14) -0.0116(12) -0.0029(11) 0.0024(11)
O3 0.0486(16) 0.0235(12) 0.0319(14) 0.0084(10) 0.0014(12) -0.0031(11)
C1 0.0193(16) 0.0217(15) 0.0202(16) -0.0014(13) -0.0009(12) -0.0021(12)
C2 0.0208(16) 0.0205(14) 0.0200(16) -0.0046(12) 0.0008(12) -0.0034(11)
C3 0.0206(16) 0.0201(14) 0.0184(15) -0.0023(12) 0.0033(12) -0.0003(12)
C4 0.0292(18) 0.0230(15) 0.0281(18) 0.0004(13) 0.0041(14) 0.0118(13)
C5 0.0179(16) 0.0293(16) 0.0266(17) -0.0022(13) 0.0052(13) -0.0013(12)
C6 0.0234(17) 0.0267(16) 0.0333(19) 0.0029(14) -0.0063(14) 0.0020(13)
C7 0.0176(16) 0.0288(16) 0.0300(18) -0.0030(14) 0.0058(13) -0.0046(13)
C11 0.0184(15) 0.0222(15) 0.0216(16) -0.0032(12) 0.0037(12) 0.0009(12)
C12 0.0178(16) 0.0247(15) 0.0230(16) -0.0027(12) 0.0041(13) 0.0027(12)
C13 0.0206(16) 0.0255(16) 0.0190(16) -0.0025(12) -0.0003(13) 0.0017(12)

loop_
_atom_type_symbol
_atom_type_description
_atom_type_scat_dispersion_real
_atom_type_scat_dispersion_imag
_atom_type_scat_source
C C 0.0033 0.0016 'International Tables Vol C Tables 4.2.6.8 and 6.1.1.4'
H H 0.0000 0.0000 'International Tables Vol C Tables 4.2.6.8 and 6.1.1.4'
O O 0.0106 0.0060 'International Tables Vol C Tables 4.2.6.8 and 6.1.1.4'
P P 0.1023 0.0942 'International Tables Vol C Tables 4.2.6.8 and 6.1.1.4'
S S 0.1246 0.1234 'International Tables Vol C Tables 4.2.6.8 and 6.1.1.4'
W W -0.8490 6.8722 'International Tables Vol C Tables 4.2.6.8 and 6.1.1.4'

loop_
_geom_angle_atom_site_label_1
_geom_angle_atom_site_label_2
_geom_angle_atom_site_label_3
_geom_angle
_geom_angle_site_symmetry_1
_geom_angle_site_symmetry_3
_geom_angle_publ_flag
C11 W1 C12 89.18(13) . . ?
C11 W1 C13 178.35(12) . . ?
C12 W1 C13 91.45(13) . . ?
C11 W1 C1 91.36(12) . . ?
C12 W1 C1 77.18(12) . . ?
C13 W1 C1 90.27(12) . . ?
C11 W1 P1 89.69(9) . . ?
C12 W1 P1 78.39(9) . . ?
C13 W1 P1 88.94(9) . . ?
C1 W1 P1 155.53(8) . . ?
C11 W1 S1 88.61(9) . . ?
C12 W1 S1 119.55(9) . . ?
C13 W1 S1 92.41(9) . . ?
C1 W1 S1 42.52(8) . . ?
P1 W1 S1 161.94(3) . . ?
C11 W1 P2 91.26(9) . . ?
C12 W1 P2 157.20(9) . . ?
C13 W1 P2 87.57(9) . . ?
C1 W1 P2 125.59(8) . . ?
P1 W1 P2 78.82(3) . . ?
S1 W1 P2 83.25(3) . . ?
C1 S1 W1 62.49(11) . . ?
C5 P1 C4 102.70(16) . . ?
C5 P1 C3 103.41(15) . . ?
C4 P1 C3 103.32(15) . . ?
C5 P1 W1 117.94(11) . . ?
C4 P1 W1 116.88(11) . . ?
C3 P1 W1 110.79(10) . . ?
C7 P2 C6 103.52(16) . . ?
C7 P2 C2 103.52(15) . . ?
C6 P2 C2 104.05(16) . . ?
C7 P2 W1 117.93(12) . . ?
C6 P2 W1 117.20(11) . . ?
C2 P2 W1 108.97(11) . . ?
S1 C1 W1 74.99(12) . . ?
S1 C1 H1A 116(2) . . ?
W1 C1 H1A 113(2) . . ?
S1 C1 H1B 117(3) . . ?
W1 C1 H1B 117(3) . . ?
H1A C1 H1B 113(3) . . ?
C3 C2 P2 109.5(2) . . ?
C3 C2 H2A 109.8 . . ?
P2 C2 H2A 109.8 . . ?
C3 C2 H2B 109.8 . . ?
P2 C2 H2B 109.8 . . ?
H2A C2 H2B 108.2 . . ?
C2 C3 P1 110.2(2) . . ?
C2 C3 H3A 109.6 . . ?
P1 C3 H3A 109.6 . . ?
C2 C3 H3B 109.6 . . ?
P1 C3 H3B 109.6 . . ?
H3A C3 H3B 108.1 . . ?
P1 C4 H4A 109.5 . . ?
P1 C4 H4B 109.5 . . ?
H4A C4 H4B 109.5 . . ?
P1 C4 H4C 109.5 . . ?
H4A C4 H4C 109.5 . . ?
H4B C4 H4C 109.5 . . ?
P1 C5 H5A 109.5 . . ?
P1 C5 H5B 109.5 . . ?
H5A C5 H5B 109.5 . . ?
P1 C5 H5C 109.5 . . ?
H5A C5 H5C 109.5 . . ?
H5B C5 H5C 109.5 . . ?
P2 C6 H6A 109.5 . . ?
P2 C6 H6B 109.5 . . ?
H6A C6 H6B 109.5 . . ?
P2 C6 H6C 109.5 . . ?
H6A C6 H6C 109.5 . . ?
H6B C6 H6C 109.5 . . ?
P2 C7 H7A 109.5 . . ?
P2 C7 H7B 109.5 . . ?
H7A C7 H7B 109.5 . . ?
P2 C7 H7C 109.5 . . ?
H7A C7 H7C 109.5 . . ?
H7B C7 H7C 109.5 . . ?
O1 C11 W1 177.9(3) . . ?
O2 C12 W1 176.8(3) . . ?
O3 C13 W1 176.3(3) . . ?

loop_
_geom_bond_atom_site_label_1
_geom_bond_atom_site_label_2
_geom_bond_distance
_geom_bond_site_symmetry_2
_geom_bond_publ_flag
W1 C11 2.011(3) . ?
W1 C12 2.021(3) . ?
W1 C13 2.031(3) . ?
W1 C1 2.290(3) . ?
W1 P1 2.4716(7) . ?
W1 S1 2.4937(8) . ?
W1 P2 2.4992(8) . ?
S1 C1 1.745(3) . ?
P1 C5 1.823(3) . ?
P1 C4 1.826(3) . ?
P1 C3 1.838(3) . ?
P2 C7 1.818(3) . ?
P2 C6 1.822(3) . ?
P2 C2 1.833(3) . ?
O1 C11 1.161(4) . ?
O2 C12 1.142(4) . ?
O3 C13 1.150(4) . ?
C1 H1A 0.92(4) . ?
C1 H1B 0.80(4) . ?
C2 C3 1.532(4) . ?
C2 H2A 0.9900 . ?
C2 H2B 0.9900 . ?
C3 H3A 0.9900 . ?
C3 H3B 0.9900 . ?
C4 H4A 0.9800 . ?
C4 H4B 0.9800 . ?
C4 H4C 0.9800 . ?
C5 H5A 0.9800 . ?
C5 H5B 0.9800 . ?
C5 H5C 0.9800 . ?
C6 H6A 0.9800 . ?
C6 H6B 0.9800 . ?
C6 H6C 0.9800 . ?
C7 H7A 0.9800 . ?
C7 H7B 0.9800 . ?
C7 H7C 0.9800 . ?

loop_
_geom_torsion_atom_site_label_1
_geom_torsion_atom_site_label_2
_geom_torsion_atom_site_label_3
_geom_torsion_atom_site_label_4
_geom_torsion
_geom_torsion_site_symmetry_1
_geom_torsion_site_symmetry_2
_geom_torsion_site_symmetry_3
_geom_torsion_site_symmetry_4
_geom_torsion_publ_flag
C11 W1 S1 C1 93.52(15) . . . . ?
C12 W1 S1 C1 5.26(16) . . . . ?
C13 W1 S1 C1 -87.78(16) . . . . ?
P1 W1 S1 C1 178.26(14) . . . . ?
P2 W1 S1 C1 -175.04(13) . . . . ?
C11 W1 P1 C5 -35.11(16) . . . . ?
C12 W1 P1 C5 54.12(16) . . . . ?
C13 W1 P1 C5 145.82(16) . . . . ?
C1 W1 P1 C5 57.5(3) . . . . ?
S1 W1 P1 C5 -119.67(15) . . . . ?
P2 W1 P1 C5 -126.45(13) . . . . ?
C11 W1 P1 C4 -158.33(16) . . . . ?
C12 W1 P1 C4 -69.11(16) . . . . ?
C13 W1 P1 C4 22.59(16) . . . . ?
C1 W1 P1 C4 -65.7(3) . . . . ?
S1 W1 P1 C4 117.10(15) . . . . ?
P2 W1 P1 C4 110.32(14) . . . . ?
C11 W1 P1 C3 83.72(14) . . . . ?
C12 W1 P1 C3 172.94(14) . . . . ?
C13 W1 P1 C3 -95.36(14) . . . . ?
C1 W1 P1 C3 176.3(2) . . . . ?
S1 W1 P1 C3 -0.85(15) . . . . ?
P2 W1 P1 C3 -7.63(11) . . . . ?
C11 W1 P2 C7 136.43(15) . . . . ?
C12 W1 P2 C7 -132.7(3) . . . . ?
C13 W1 P2 C7 -44.74(15) . . . . ?
C1 W1 P2 C7 43.85(17) . . . . ?
P1 W1 P2 C7 -134.14(13) . . . . ?
S1 W1 P2 C7 47.97(13) . . . . ?
C11 W1 P2 C6 11.68(16) . . . . ?
C12 W1 P2 C6 102.6(3) . . . . ?
C13 W1 P2 C6 -169.49(16) . . . . ?
C1 W1 P2 C6 -80.89(17) . . . . ?
P1 W1 P2 C6 101.11(14) . . . . ?
S1 W1 P2 C6 -76.77(13) . . . . ?
C11 W1 P2 C2 -106.05(14) . . . . ?
C12 W1 P2 C2 -15.2(3) . . . . ?
C13 W1 P2 C2 72.78(14) . . . . ?
C1 W1 P2 C2 161.37(15) . . . . ?
P1 W1 P2 C2 -16.62(11) . . . . ?
S1 W1 P2 C2 165.49(11) . . . . ?
C11 W1 C1 S1 -86.46(13) . . . . ?
C12 W1 C1 S1 -175.31(15) . . . . ?
C13 W1 C1 S1 93.26(13) . . . . ?
P1 W1 C1 S1 -178.70(11) . . . . ?
P2 W1 C1 S1 6.06(16) . . . . ?
C7 P2 C2 C3 170.2(2) . . . . ?
C6 P2 C2 C3 -81.9(2) . . . . ?
W1 P2 C2 C3 43.9(2) . . . . ?
P2 C2 C3 P1 -51.4(3) . . . . ?
C5 P1 C3 C2 163.6(2) . . . . ?
C4 P1 C3 C2 -89.6(2) . . . . ?
W1 P1 C3 C2 36.3(2) . . . . ?
C12 W1 C11 O1 -45(8) . . . . ?
C13 W1 C11 O1 68(10) . . . . ?
C1 W1 C11 O1 -122(8) . . . . ?
P1 W1 C11 O1 34(8) . . . . ?
S1 W1 C11 O1 -164(8) . . . . ?
P2 W1 C11 O1 113(8) . . . . ?
C11 W1 C12 O2 68(5) . . . . ?
C13 W1 C12 O2 -110(5) . . . . ?
C1 W1 C12 O2 160(5) . . . . ?
P1 W1 C12 O2 -21(5) . . . . ?
S1 W1 C12 O2 156(5) . . . . ?
P2 W1 C12 O2 -23(5) . . . . ?
C11 W1 C13 O3 -48(8) . . . . ?
C12 W1 C13 O3 64(5) . . . . ?
C1 W1 C13 O3 142(5) . . . . ?
P1 W1 C13 O3 -14(5) . . . . ?
S1 W1 C13 O3 -176(5) . . . . ?
P2 W1 C13 O3 -93(5) . . . . ?
